data_1507873
loop_
_publ_author_name
'Snyder, Seth E.'
'Huang, Bin-Syuan'
'Chen, Yu-Tzu'
'Lin, Huei-Shian'
'Carey, James R.'

_publ_section_title
;
 A simple chiral recognition system to investigate substituent effects on
 \p-\p interactions.
;
_journal_issue 13
_journal_name_full 'Organic letters'
_journal_page_first 3442
_journal_page_last 3445
_journal_paper_doi 10.1021/ol3014057
_journal_volume 14
_journal_year 2012
_chemical_formula_moiety 'C17 H24 N4 O6'
_chemical_formula_sum 'C17 H24 N4 O6'
_chemical_formula_weight 380.40
_space_group_IT_number 15
_symmetry_cell_setting monoclinic
_symmetry_Int_Tables_number 15
_symmetry_space_group_name_Hall '-C 2yc'
_symmetry_space_group_name_H-M 'C 1 2/c 1'
_atom_sites_solution_hydrogens geom
_atom_sites_solution_primary direct
_atom_sites_solution_secondary difmap
_audit_creation_method SHELXL-97
_cell_angle_alpha 90.00
_cell_angle_beta 108.300(4)
_cell_angle_gamma 90.00
_cell_formula_units_Z 16
_cell_length_a 32.3644(12)
_cell_length_b 12.2340(3)
_cell_length_c 20.5370(6)
_cell_measurement_reflns_used 8346
_cell_measurement_temperature 110(2)
_cell_measurement_theta_max 29.2228
_cell_measurement_theta_min 2.9005
_cell_volume 7720.3(4)
_computing_cell_refinement
; 
CrysAlis RED, Oxford Diffraction Ltd., 
Version 1.171.32.29 (release 10-06-2008 CrysAlis171 .NET) 
(compiled Jun 10 2008,16:49:55) 
;
_computing_data_collection
; 
CrysAlis CCD, Oxford Diffraction Ltd., 
Version 1.171.32.29 (release 10-06-2008 CrysAlis171 .NET) 
(compiled Jun 10 2008,16:49:55) 
;
_computing_data_reduction
; 
CrysAlis RED, Oxford Diffraction Ltd., 
Version 1.171.32.29 (release 10-06-2008 CrysAlis171 .NET) 
(compiled Jun 10 2008,16:49:55) 
;
_computing_molecular_graphics 'Bruker SHELXTL'
_computing_publication_material 'Bruker SHELXTL'
_computing_structure_refinement 'SHELXL-97 (Sheldrick, 2008)'
_computing_structure_solution 'SHELXS-97 (Sheldrick, 2008)'
_diffrn_ambient_temperature 110(2)
_diffrn_measured_fraction_theta_full 0.998
_diffrn_measured_fraction_theta_max 0.849
_diffrn_measurement_device_type 'CCD detector'
_diffrn_measurement_method 'omega scan'
_diffrn_radiation_monochromator graphite
_diffrn_radiation_probe x-ray
_diffrn_radiation_type MoK\a
_diffrn_radiation_wavelength 0.71073
_diffrn_reflns_av_R_equivalents 0.0233
_diffrn_reflns_av_sigmaI/netI 0.0569
_diffrn_reflns_limit_h_max 36
_diffrn_reflns_limit_h_min -44
_diffrn_reflns_limit_k_max 16
_diffrn_reflns_limit_k_min -15
_diffrn_reflns_limit_l_max 27
_diffrn_reflns_limit_l_min -25
_diffrn_reflns_number 19736
_diffrn_reflns_theta_full 26.00
_diffrn_reflns_theta_max 29.29
_diffrn_reflns_theta_min 2.91
_diffrn_source 'fine-focus sealed tube'
_exptl_absorpt_coefficient_mu 0.100
_exptl_absorpt_correction_T_max 1.00000
_exptl_absorpt_correction_T_min 0.99466
_exptl_absorpt_correction_type multi-scan
_exptl_absorpt_process_details
; 
CrysAlisPro, Oxford Diffraction Ltd., 
Version 1.171.33.66 (release 28-04-2010 CrysAlis171 .NET) 
(compiled Apr 28 2010,14:27:37) 
Empirical absorption correction using spherical harmonics, 
 implemented in SCALE3 ABSPACK scaling algorithm. 
;
_exptl_crystal_colour colorless
_exptl_crystal_density_diffrn 1.309
_exptl_crystal_density_method 'not measured'
_exptl_crystal_description parallelepiped
_exptl_crystal_F_000 3232
_exptl_crystal_size_max 0.60
_exptl_crystal_size_mid 0.48
_exptl_crystal_size_min 0.35
_refine_diff_density_max 0.233
_refine_diff_density_min -0.256
_refine_diff_density_rms 0.040
_refine_ls_extinction_method none
_refine_ls_goodness_of_fit_ref 1.041
_refine_ls_hydrogen_treatment mixed
_refine_ls_matrix_type full
_refine_ls_number_parameters 495
_refine_ls_number_reflns 8942
_refine_ls_number_restraints 0
_refine_ls_restrained_S_all 1.041
_refine_ls_R_factor_all 0.0688
_refine_ls_R_factor_gt 0.0374
_refine_ls_shift/su_max 0.001
_refine_ls_shift/su_mean 0.000
_refine_ls_structure_factor_coef Fsqd
_refine_ls_weighting_details 'calc w=1/[\s^2^(Fo^2^)+(0.0275P)^2^+0.0000P] where P=(Fo^2^+2Fc^2^)/3'
_refine_ls_weighting_scheme calc
_refine_ls_wR_factor_gt 0.0698
_refine_ls_wR_factor_ref 0.0728
_reflns_number_gt 5611
_reflns_number_total 8942
_reflns_threshold_expression >2sigma(I)
_cod_data_source_file ol3014057_si_006.cif
_cod_data_source_block 1f
_cod_depositor_comments 'Adding full bibliography for 1507868--1507878.cif.'
_cod_original_sg_symbol_H-M 'C 2/c'
_cod_database_code 1507873

loop_
_symmetry_equiv_pos_as_xyz
'x, y, z'
'-x, y, -z+1/2'
'x+1/2, y+1/2, z'
'-x+1/2, y+1/2, -z+1/2'
'-x, -y, -z'
'x, -y, z-1/2'
'-x+1/2, -y+1/2, -z'
'x+1/2, -y+1/2, z-1/2'

loop_
_atom_site_label
_atom_site_type_symbol
_atom_site_fract_x
_atom_site_fract_y
_atom_site_fract_z
_atom_site_U_iso_or_equiv
_atom_site_adp_type
_atom_site_occupancy
_atom_site_symmetry_multiplicity
_atom_site_calc_flag
_atom_site_refinement_flags
O1 O 0.18598(3) 0.60012(7) 0.15829(5) 0.0263(2) Uani 1 1 d .
O2 O 0.08517(3) 0.81980(6) 0.12503(5) 0.0218(2) Uani 1 1 d .
O3 O 0.22809(4) 0.96337(8) -0.02872(6) 0.0372(3) Uani 1 1 d .
O4 O 0.29790(4) 0.97877(8) 0.01464(6) 0.0381(3) Uani 1 1 d .
O5 O 0.37587(3) 0.75241(7) 0.20489(5) 0.0296(2) Uani 1 1 d .
O6 O 0.34058(3) 0.64215(7) 0.25075(5) 0.0339(3) Uani 1 1 d .
N1 N 0.14455(4) 0.71335(8) 0.07700(6) 0.0190(3) Uani 1 1 d .
H1A H 0.1424(5) 0.7717(11) 0.0523(8) 0.037(5) Uiso 1 1 d .
N2 N 0.05598(4) 0.66344(8) 0.14711(6) 0.0225(3) Uani 1 1 d .
N3 N 0.26298(4) 0.94019(8) 0.01363(6) 0.0252(3) Uani 1 1 d .
N4 N 0.34217(4) 0.71181(8) 0.20876(6) 0.0224(3) Uani 1 1 d .
C1 C 0.22361(4) 0.81119(9) 0.06467(7) 0.0174(3) Uani 1 1 d .
H1B H 0.1972 0.8337 0.0315 0.021 Uiso 1 1 calc R
C2 C 0.26278(4) 0.85708(9) 0.06605(7) 0.0187(3) Uani 1 1 d .
C3 C 0.30206(4) 0.82835(9) 0.11276(7) 0.0191(3) Uani 1 1 d .
H3A H 0.3285 0.8624 0.1132 0.023 Uiso 1 1 calc R
C4 C 0.30081(4) 0.74732(9) 0.15886(7) 0.0181(3) Uani 1 1 d .
C5 C 0.26271(4) 0.69854(9) 0.16000(7) 0.0176(3) Uani 1 1 d .
H5B H 0.2632 0.6432 0.1927 0.021 Uiso 1 1 calc R
C6 C 0.22350(4) 0.73110(9) 0.11288(7) 0.0167(3) Uani 1 1 d .
C7 C 0.18280(4) 0.67600(9) 0.11773(7) 0.0177(3) Uani 1 1 d .
C8 C 0.10400(4) 0.65963(9) 0.07381(7) 0.0190(3) Uani 1 1 d .
H8A H 0.1098 0.5820 0.0892 0.023 Uiso 1 1 calc R
C9 C 0.08175(4) 0.71929(10) 0.11917(7) 0.0186(3) Uani 1 1 d .
C10 C 0.03177(5) 0.72559(11) 0.18430(8) 0.0293(4) Uani 1 1 d .
H10A H 0.0492 0.7896 0.2065 0.035 Uiso 1 1 calc R
H10B H 0.0271 0.6790 0.2208 0.035 Uiso 1 1 calc R
C11 C -0.01149(6) 0.76405(13) 0.13774(10) 0.0534(5) Uani 1 1 d .
H11A H -0.0266 0.8053 0.1644 0.080 Uiso 1 1 calc R
H11B H -0.0292 0.7008 0.1165 0.080 Uiso 1 1 calc R
H11C H -0.0070 0.8112 0.1020 0.080 Uiso 1 1 calc R
C12 C 0.05079(5) 0.54433(10) 0.14594(8) 0.0286(4) Uani 1 1 d .
H12A H 0.0616 0.5131 0.1098 0.034 Uiso 1 1 calc R
H12B H 0.0195 0.5262 0.1343 0.034 Uiso 1 1 calc R
C13 C 0.07492(7) 0.49382(11) 0.21332(9) 0.0585(6) Uani 1 1 d .
H13A H 0.0706 0.4144 0.2106 0.088 Uiso 1 1 calc R
H13B H 0.0640 0.5236 0.2491 0.088 Uiso 1 1 calc R
H13C H 0.1060 0.5102 0.2246 0.088 Uiso 1 1 calc R
C14 C 0.07291(4) 0.66311(10) 0.00054(7) 0.0217(3) Uani 1 1 d .
H14A H 0.0660 0.7405 -0.0125 0.026 Uiso 1 1 calc R
H14B H 0.0454 0.6267 -0.0003 0.026 Uiso 1 1 calc R
C15 C 0.08971(5) 0.60952(11) -0.05337(8) 0.0297(4) Uani 1 1 d .
H15A H 0.1190 0.6411 -0.0487 0.036 Uiso 1 1 calc R
C16 C 0.09502(6) 0.48667(11) -0.04273(9) 0.0478(5) Uani 1 1 d .
H16A H 0.1062 0.4552 -0.0778 0.072 Uiso 1 1 calc R
H16B H 0.0668 0.4538 -0.0464 0.072 Uiso 1 1 calc R
H16C H 0.1156 0.4718 0.0028 0.072 Uiso 1 1 calc R
C17 C 0.05953(6) 0.63809(12) -0.12463(8) 0.0414(4) Uani 1 1 d .
H17A H 0.0570 0.7177 -0.1295 0.062 Uiso 1 1 calc R
H17B H 0.0307 0.6065 -0.1310 0.062 Uiso 1 1 calc R
H17C H 0.0715 0.6085 -0.1593 0.062 Uiso 1 1 calc R
O7 O 0.20877(3) 1.06993(7) 0.13743(5) 0.0308(2) Uani 1 1 d .
O8 O 0.12782(3) 0.89666(6) -0.01495(5) 0.0227(2) Uani 1 1 d .
O9 O 0.13106(3) 0.71477(7) 0.28759(5) 0.0328(3) Uani 1 1 d .
O10 O 0.18859(4) 0.62004(7) 0.33942(6) 0.0412(3) Uani 1 1 d .
O11 O 0.32607(4) 0.83914(8) 0.39509(6) 0.0408(3) Uani 1 1 d .
O12 O 0.33637(3) 0.88470(8) 0.29901(5) 0.0359(3) Uani 1 1 d .
N5 N 0.14404(4) 0.98491(8) 0.11374(6) 0.0183(3) Uani 1 1 d .
H5A H 0.1289(5) 0.9295(11) 0.1207(8) 0.037(5) Uiso 1 1 d .
N6 N 0.13073(4) 1.06206(8) -0.06191(6) 0.0235(3) Uani 1 1 d .
N7 N 0.17053(4) 0.69909(9) 0.30618(6) 0.0270(3) Uani 1 1 d .
N8 N 0.31301(4) 0.86155(8) 0.33399(7) 0.0285(3) Uani 1 1 d .
C18 C 0.17792(4) 0.85289(9) 0.23432(7) 0.0188(3) Uani 1 1 d .
H18A H 0.1472 0.8516 0.2135 0.023 Uiso 1 1 calc R
C19 C 0.19793(5) 0.78203(10) 0.28702(7) 0.0215(3) Uani 1 1 d .
C20 C 0.24186(5) 0.78305(10) 0.32135(7) 0.0236(3) Uani 1 1 d .
H20A H 0.2548 0.7342 0.3580 0.028 Uiso 1 1 calc R
C21 C 0.26594(5) 0.85908(10) 0.29947(7) 0.0219(3) Uani 1 1 d .
C22 C 0.24810(5) 0.92958(10) 0.24512(7) 0.0198(3) Uani 1 1 d .
H22A H 0.2660 0.9792 0.2307 0.024 Uiso 1 1 calc R
C23 C 0.20361(4) 0.92637(9) 0.21220(7) 0.0174(3) Uani 1 1 d .
C24 C 0.18544(5) 1.00068(9) 0.15110(7) 0.0183(3) Uani 1 1 d .
C25 C 0.12308(4) 1.05146(9) 0.05393(7) 0.0187(3) Uani 1 1 d .
H25A H 0.1362 1.1262 0.0600 0.022 Uiso 1 1 calc R
C26 C 0.12835(4) 0.99795(10) -0.01041(7) 0.0200(3) Uani 1 1 d .
C27 C 0.13347(5) 1.01133(11) -0.12518(7) 0.0282(4) Uani 1 1 d .
H27A H 0.1450 0.9361 -0.1149 0.034 Uiso 1 1 calc R
H27B H 0.1541 1.0534 -0.1422 0.034 Uiso 1 1 calc R
C28 C 0.09006(6) 1.00698(12) -0.18032(8) 0.0448(4) Uani 1 1 d .
H28A H 0.0935 0.9733 -0.2216 0.067 Uiso 1 1 calc R
H28B H 0.0786 1.0813 -0.1910 0.067 Uiso 1 1 calc R
H28C H 0.0697 0.9635 -0.1643 0.067 Uiso 1 1 calc R
C29 C 0.13564(5) 1.18176(10) -0.05706(7) 0.0293(4) Uani 1 1 d .
H29A H 0.1198 1.2105 -0.0266 0.035 Uiso 1 1 calc R
H29B H 0.1225 1.2143 -0.1031 0.035 Uiso 1 1 calc R
C30 C 0.18309(6) 1.21548(11) -0.02936(8) 0.0384(4) Uani 1 1 d .
H30A H 0.1851 1.2954 -0.0268 0.058 Uiso 1 1 calc R
H30B H 0.1987 1.1884 -0.0600 0.058 Uiso 1 1 calc R
H30C H 0.1961 1.1844 0.0165 0.058 Uiso 1 1 calc R
C31 C 0.07427(4) 1.05926(10) 0.04431(7) 0.0210(3) Uani 1 1 d .
H31A H 0.0624 0.9843 0.0428 0.025 Uiso 1 1 calc R
H31B H 0.0596 1.0940 -0.0006 0.025 Uiso 1 1 calc R
C32 C 0.06287(5) 1.12364(11) 0.10011(8) 0.0293(3) Uani 1 1 d .
H32A H 0.0848 1.1053 0.1453 0.035 Uiso 1 1 calc R
C33 C 0.06479(6) 1.24628(11) 0.08871(11) 0.0541(5) Uani 1 1 d .
H33A H 0.0576 1.2855 0.1254 0.081 Uiso 1 1 calc R
H33B H 0.0438 1.2658 0.0443 0.081 Uiso 1 1 calc R
H33C H 0.0942 1.2665 0.0891 0.081 Uiso 1 1 calc R
C34 C 0.01818(5) 1.09180(13) 0.10315(10) 0.0472(5) Uani 1 1 d .
H34A H 0.0117 1.1334 0.1395 0.071 Uiso 1 1 calc R
H34B H 0.0178 1.0135 0.1129 0.071 Uiso 1 1 calc R
H34C H -0.0038 1.1079 0.0590 0.071 Uiso 1 1 calc R

loop_
_atom_site_aniso_label
_atom_site_aniso_U_11
_atom_site_aniso_U_22
_atom_site_aniso_U_33
_atom_site_aniso_U_23
_atom_site_aniso_U_13
_atom_site_aniso_U_12
O1 0.0218(6) 0.0238(5) 0.0314(6) 0.0097(4) 0.0054(5) -0.0007(4)
O2 0.0235(6) 0.0173(4) 0.0252(6) -0.0005(4) 0.0088(5) -0.0025(4)
O3 0.0284(7) 0.0448(6) 0.0364(7) 0.0194(5) 0.0072(6) 0.0043(5)
O4 0.0293(7) 0.0425(6) 0.0451(7) 0.0142(5) 0.0151(6) -0.0102(5)
O5 0.0156(6) 0.0348(5) 0.0381(7) -0.0002(5) 0.0078(5) -0.0026(4)
O6 0.0258(6) 0.0390(5) 0.0335(6) 0.0155(5) 0.0044(5) 0.0022(5)
N1 0.0165(6) 0.0145(5) 0.0258(7) 0.0035(5) 0.0065(5) -0.0007(5)
N2 0.0255(7) 0.0201(5) 0.0263(7) 0.0001(5) 0.0144(6) -0.0037(5)
N3 0.0279(8) 0.0241(6) 0.0262(7) 0.0031(5) 0.0122(6) 0.0011(6)
N4 0.0184(7) 0.0228(6) 0.0253(7) -0.0024(5) 0.0058(6) 0.0018(5)
C1 0.0175(7) 0.0155(6) 0.0188(7) -0.0032(6) 0.0049(6) 0.0024(5)
C2 0.0233(8) 0.0152(6) 0.0201(8) 0.0005(5) 0.0103(7) 0.0002(6)
C3 0.0178(8) 0.0181(6) 0.0240(8) -0.0039(6) 0.0104(6) -0.0025(6)
C4 0.0163(7) 0.0189(6) 0.0187(7) -0.0031(5) 0.0049(6) 0.0025(5)
C5 0.0210(8) 0.0146(6) 0.0185(7) -0.0011(5) 0.0084(6) 0.0021(6)
C6 0.0184(7) 0.0136(6) 0.0196(7) -0.0030(5) 0.0081(6) 0.0009(5)
C7 0.0186(8) 0.0151(6) 0.0202(7) -0.0037(6) 0.0074(6) 0.0002(6)
C8 0.0171(8) 0.0153(6) 0.0249(8) 0.0019(6) 0.0071(6) -0.0034(6)
C9 0.0153(7) 0.0222(7) 0.0157(7) 0.0024(6) 0.0010(6) -0.0006(6)
C10 0.0311(9) 0.0289(7) 0.0347(9) 0.0017(7) 0.0202(8) 0.0008(7)
C11 0.0297(10) 0.0577(11) 0.0694(14) -0.0118(10) 0.0109(10) 0.0082(9)
C12 0.0325(9) 0.0227(7) 0.0366(9) -0.0011(7) 0.0195(8) -0.0090(6)
C13 0.1111(18) 0.0244(8) 0.0403(12) 0.0061(8) 0.0239(12) 0.0135(10)
C14 0.0186(8) 0.0233(7) 0.0242(8) -0.0019(6) 0.0082(7) -0.0040(6)
C15 0.0254(9) 0.0353(8) 0.0317(9) -0.0113(7) 0.0136(7) -0.0091(7)
C16 0.0518(12) 0.0371(9) 0.0544(12) -0.0205(8) 0.0168(10) 0.0010(8)
C17 0.0462(11) 0.0528(10) 0.0291(10) -0.0117(8) 0.0175(9) -0.0181(8)
O7 0.0239(6) 0.0261(5) 0.0374(6) 0.0110(5) 0.0026(5) -0.0070(4)
O8 0.0284(6) 0.0154(4) 0.0228(5) 0.0009(4) 0.0058(5) 0.0015(4)
O9 0.0313(7) 0.0360(6) 0.0301(6) 0.0058(5) 0.0080(5) -0.0028(5)
O10 0.0519(8) 0.0289(5) 0.0425(7) 0.0188(5) 0.0146(6) 0.0092(5)
O11 0.0356(7) 0.0486(6) 0.0271(7) 0.0028(5) -0.0060(5) 0.0080(5)
O12 0.0251(6) 0.0437(6) 0.0375(7) -0.0086(5) 0.0079(6) 0.0082(5)
N5 0.0206(7) 0.0155(5) 0.0172(6) 0.0035(5) 0.0034(5) -0.0019(5)
N6 0.0351(8) 0.0174(5) 0.0191(6) 0.0029(5) 0.0101(6) 0.0030(5)
N7 0.0393(9) 0.0230(6) 0.0196(7) 0.0009(5) 0.0104(6) 0.0010(6)
N8 0.0259(7) 0.0246(6) 0.0297(8) -0.0062(6) 0.0012(6) 0.0084(6)
C18 0.0201(8) 0.0178(6) 0.0165(7) -0.0037(5) 0.0030(6) 0.0028(6)
C19 0.0307(9) 0.0169(6) 0.0182(8) -0.0015(6) 0.0096(7) 0.0018(6)
C20 0.0329(9) 0.0188(7) 0.0165(7) -0.0011(6) 0.0038(7) 0.0094(6)
C21 0.0206(8) 0.0215(7) 0.0195(8) -0.0070(6) 0.0006(6) 0.0075(6)
C22 0.0225(8) 0.0161(6) 0.0196(7) -0.0054(6) 0.0052(6) 0.0012(6)
C23 0.0209(8) 0.0132(6) 0.0167(7) -0.0032(5) 0.0039(6) 0.0034(6)
C24 0.0191(8) 0.0156(6) 0.0193(8) -0.0023(6) 0.0046(6) 0.0010(6)
C25 0.0221(8) 0.0144(6) 0.0176(7) 0.0026(5) 0.0034(6) 0.0005(6)
C26 0.0177(8) 0.0201(7) 0.0199(8) 0.0026(6) 0.0029(6) 0.0017(6)
C27 0.0397(10) 0.0257(7) 0.0218(8) 0.0033(6) 0.0132(8) 0.0057(7)
C28 0.0497(12) 0.0506(10) 0.0280(10) -0.0067(8) 0.0033(9) 0.0209(9)
C29 0.0472(10) 0.0180(7) 0.0258(8) 0.0073(6) 0.0162(8) 0.0058(7)
C30 0.0573(12) 0.0253(7) 0.0362(10) 0.0010(7) 0.0198(9) -0.0073(8)
C31 0.0206(8) 0.0188(6) 0.0194(7) 0.0009(6) 0.0002(6) -0.0001(6)
C32 0.0213(8) 0.0383(8) 0.0253(8) -0.0069(7) 0.0032(7) 0.0029(7)
C33 0.0456(12) 0.0350(9) 0.0875(16) -0.0318(9) 0.0292(11) -0.0065(8)
C34 0.0396(11) 0.0476(9) 0.0627(13) -0.0064(9) 0.0281(10) 0.0010(8)

loop_
_atom_type_symbol
_atom_type_description
_atom_type_scat_dispersion_real
_atom_type_scat_dispersion_imag
_atom_type_scat_source
C C 0.0033 0.0016 'International Tables Vol C Tables 4.2.6.8 and 6.1.1.4'
H H 0.0000 0.0000 'International Tables Vol C Tables 4.2.6.8 and 6.1.1.4'
N N 0.0061 0.0033 'International Tables Vol C Tables 4.2.6.8 and 6.1.1.4'
O O 0.0106 0.0060 'International Tables Vol C Tables 4.2.6.8 and 6.1.1.4'

loop_
_geom_angle_atom_site_label_1
_geom_angle_atom_site_label_2
_geom_angle_atom_site_label_3
_geom_angle
C7 N1 C8 121.32(11)
C7 N1 H1A 122.5(10)
C8 N1 H1A 116.2(10)
C9 N2 C12 125.73(11)
C9 N2 C10 117.72(10)
C12 N2 C10 116.52(10)
O4 N3 O3 124.50(12)
O4 N3 C2 117.95(12)
O3 N3 C2 117.52(11)
O5 N4 O6 124.30(12)
O5 N4 C4 117.97(11)
O6 N4 C4 117.72(11)
C2 C1 C6 118.62(13)
C2 C1 H1B 120.7
C6 C1 H1B 120.7
C3 C2 C1 123.55(12)
C3 C2 N3 117.88(11)
C1 C2 N3 118.56(12)
C2 C3 C4 116.23(12)
C2 C3 H3A 121.9
C4 C3 H3A 121.9
C5 C4 C3 122.84(13)
C5 C4 N4 118.91(11)
C3 C4 N4 118.25(11)
C4 C5 C6 119.37(12)
C4 C5 H5B 120.3
C6 C5 H5B 120.3
C5 C6 C1 119.36(12)
C5 C6 C7 116.76(11)
C1 C6 C7 123.88(12)
O1 C7 N1 123.04(12)
O1 C7 C6 119.51(12)
N1 C7 C6 117.46(11)
N1 C8 C9 110.40(10)
N1 C8 C14 109.83(10)
C9 C8 C14 107.24(10)
N1 C8 H8A 109.8
C9 C8 H8A 109.8
C14 C8 H8A 109.8
O2 C9 N2 120.95(11)
O2 C9 C8 119.25(10)
N2 C9 C8 119.55(10)
N2 C10 C11 111.99(13)
N2 C10 H10A 109.2
C11 C10 H10A 109.2
N2 C10 H10B 109.2
C11 C10 H10B 109.2
H10A C10 H10B 107.9
C10 C11 H11A 109.5
C10 C11 H11B 109.5
H11A C11 H11B 109.5
C10 C11 H11C 109.5
H11A C11 H11C 109.5
H11B C11 H11C 109.5
N2 C12 C13 111.86(13)
N2 C12 H12A 109.2
C13 C12 H12A 109.2
N2 C12 H12B 109.2
C13 C12 H12B 109.2
H12A C12 H12B 107.9
C12 C13 H13A 109.5
C12 C13 H13B 109.5
H13A C13 H13B 109.5
C12 C13 H13C 109.5
H13A C13 H13C 109.5
H13B C13 H13C 109.5
C8 C14 C15 115.37(11)
C8 C14 H14A 108.4
C15 C14 H14A 108.4
C8 C14 H14B 108.4
C15 C14 H14B 108.4
H14A C14 H14B 107.5
C17 C15 C14 109.36(12)
C17 C15 C16 111.98(13)
C14 C15 C16 111.74(12)
C17 C15 H15A 107.9
C14 C15 H15A 107.9
C16 C15 H15A 107.9
C15 C16 H16A 109.5
C15 C16 H16B 109.5
H16A C16 H16B 109.5
C15 C16 H16C 109.5
H16A C16 H16C 109.5
H16B C16 H16C 109.5
C15 C17 H17A 109.5
C15 C17 H17B 109.5
H17A C17 H17B 109.5
C15 C17 H17C 109.5
H17A C17 H17C 109.5
H17B C17 H17C 109.5
C24 N5 C25 121.60(11)
C24 N5 H5A 122.2(10)
C25 N5 H5A 115.9(10)
C26 N6 C27 119.11(10)
C26 N6 C29 124.13(11)
C27 N6 C29 116.42(10)
O10 N7 O9 124.46(12)
O10 N7 C19 118.03(12)
O9 N7 C19 117.51(11)
O11 N8 O12 125.02(13)
O11 N8 C21 117.64(13)
O12 N8 C21 117.33(12)
C19 C18 C23 118.69(13)
C19 C18 H18A 120.7
C23 C18 H18A 120.7
C20 C19 C18 123.51(13)
C20 C19 N7 118.65(12)
C18 C19 N7 117.82(13)
C19 C20 C21 116.05(13)
C19 C20 H20A 122.0
C21 C20 H20A 122.0
C20 C21 C22 123.27(13)
C20 C21 N8 117.73(12)
C22 C21 N8 118.95(12)
C23 C22 C21 118.79(12)
C23 C22 H22A 120.6
C21 C22 H22A 120.6
C22 C23 C18 119.60(12)
C22 C23 C24 117.50(11)
C18 C23 C24 122.84(12)
O7 C24 N5 123.30(12)
O7 C24 C23 119.97(12)
N5 C24 C23 116.73(11)
N5 C25 C31 109.44(10)
N5 C25 C26 109.95(10)
C31 C25 C26 107.77(11)
N5 C25 H25A 109.9
C31 C25 H25A 109.9
C26 C25 H25A 109.9
O8 C26 N6 121.87(12)
O8 C26 C25 119.24(11)
N6 C26 C25 118.76(10)
N6 C27 C28 112.33(12)
N6 C27 H27A 109.1
C28 C27 H27A 109.1
N6 C27 H27B 109.1
C28 C27 H27B 109.1
H27A C27 H27B 107.9
C27 C28 H28A 109.5
C27 C28 H28B 109.5
H28A C28 H28B 109.5
C27 C28 H28C 109.5
H28A C28 H28C 109.5
H28B C28 H28C 109.5
N6 C29 C30 111.75(11)
N6 C29 H29A 109.3
C30 C29 H29A 109.3
N6 C29 H29B 109.3
C30 C29 H29B 109.3
H29A C29 H29B 107.9
C29 C30 H30A 109.5
C29 C30 H30B 109.5
H30A C30 H30B 109.5
C29 C30 H30C 109.5
H30A C30 H30C 109.5
H30B C30 H30C 109.5
C25 C31 C32 114.66(11)
C25 C31 H31A 108.6
C32 C31 H31A 108.6
C25 C31 H31B 108.6
C32 C31 H31B 108.6
H31A C31 H31B 107.6
C34 C32 C33 110.15(12)
C34 C32 C31 110.86(12)
C33 C32 C31 111.20(12)
C34 C32 H32A 108.2
C33 C32 H32A 108.2
C31 C32 H32A 108.2
C32 C33 H33A 109.5
C32 C33 H33B 109.5
H33A C33 H33B 109.5
C32 C33 H33C 109.5
H33A C33 H33C 109.5
H33B C33 H33C 109.5
C32 C34 H34A 109.5
C32 C34 H34B 109.5
H34A C34 H34B 109.5
C32 C34 H34C 109.5
H34A C34 H34C 109.5
H34B C34 H34C 109.5

loop_
_geom_bond_atom_site_label_1
_geom_bond_atom_site_label_2
_geom_bond_distance
O1 C7 1.2298(14)
O2 C9 1.2370(14)
O3 N3 1.2229(15)
O4 N3 1.2188(14)
O5 N4 1.2235(13)
O6 N4 1.2250(13)
N1 C7 1.3381(17)
N1 C8 1.4507(16)
N1 H1A 0.867(14)
N2 C9 1.3387(15)
N2 C12 1.4662(15)
N2 C10 1.4668(16)
N3 C2 1.4823(16)
N4 C4 1.4727(17)
C1 C2 1.3786(17)
C1 C6 1.3937(17)
C1 H1B 0.9500
C2 C3 1.3763(18)
C3 C4 1.3801(17)
C3 H3A 0.9500
C4 C5 1.3767(17)
C5 C6 1.3910(18)
C5 H5B 0.9500
C6 C7 1.5104(17)
C8 C9 1.5299(17)
C8 C14 1.5258(18)
C8 H8A 1.0000
C10 C11 1.502(2)
C10 H10A 0.9900
C10 H10B 0.9900
C11 H11A 0.9800
C11 H11B 0.9800
C11 H11C 0.9800
C12 C13 1.493(2)
C12 H12A 0.9900
C12 H12B 0.9900
C13 H13A 0.9800
C13 H13B 0.9800
C13 H13C 0.9800
C14 C15 1.5261(17)
C14 H14A 0.9900
C14 H14B 0.9900
C15 C17 1.523(2)
C15 C16 1.5208(18)
C15 H15A 1.0000
C16 H16A 0.9800
C16 H16B 0.9800
C16 H16C 0.9800
C17 H17A 0.9800
C17 H17B 0.9800
C17 H17C 0.9800
O7 C24 1.2247(15)
O8 C26 1.2424(13)
O9 N7 1.2281(15)
O10 N7 1.2216(14)
O11 N8 1.2227(15)
O12 N8 1.2283(14)
N5 C24 1.3327(17)
N5 C25 1.4521(16)
N5 H5A 0.875(14)
N6 C26 1.3382(16)
N6 C27 1.4677(16)
N6 C29 1.4731(15)
N7 C19 1.4799(17)
N8 C21 1.4650(18)
C18 C19 1.3791(18)
C18 C23 1.3939(17)
C18 H18A 0.9500
C19 C20 1.3744(19)
C20 C21 1.3763(18)
C20 H20A 0.9500
C21 C22 1.3851(18)
C22 C23 1.3860(18)
C22 H22A 0.9500
C23 C24 1.5111(18)
C25 C31 1.5321(18)
C25 C26 1.5313(18)
C25 H25A 1.0000
C27 C28 1.503(2)
C27 H27A 0.9900
C27 H27B 0.9900
C28 H28A 0.9800
C28 H28B 0.9800
C28 H28C 0.9800
C29 C30 1.517(2)
C29 H29A 0.9900
C29 H29B 0.9900
C30 H30A 0.9800
C30 H30B 0.9800
C30 H30C 0.9800
C31 C32 1.5281(18)
C31 H31A 0.9900
C31 H31B 0.9900
C32 C34 1.518(2)
C32 C33 1.5227(19)
C32 H32A 1.0000
C33 H33A 0.9800
C33 H33B 0.9800
C33 H33C 0.9800
C34 H34A 0.9800
C34 H34B 0.9800
C34 H34C 0.9800
